data_7037540
loop_
_publ_author_name
'Xu, Zoufeng'
'Wang, Zhigang'
'Yiu, Shek-Man'
'Zhu, Guangyu'

_publ_section_title
;
 Mono- and di-bromo platinum(iv) prodrugs via oxidative bromination:
 synthesis, characterization, and cytotoxicity.
;
_journal_issue 46
_journal_name_full 'Dalton transactions (Cambridge, England : 2003)'
_journal_page_first 19918
_journal_page_last 19926
_journal_paper_doi 10.1039/c5dt03101j
_journal_volume 44
_journal_year 2015
_chemical_formula_moiety 'C3 H7 N O, C6 H13 Br N2 O5 Pt'
_chemical_formula_sum 'C9 H20 Br N3 O6 Pt'
_chemical_formula_weight 541.28
_chemical_name_systematic
; 
 ? 
;
_space_group_IT_number 141
_symmetry_cell_setting tetragonal
_symmetry_space_group_name_Hall '-I 4bd 2'
_symmetry_space_group_name_H-M 'I 41/a m d :2'
_atom_sites_solution_hydrogens geom
_atom_sites_solution_primary direct
_atom_sites_solution_secondary difmap
_audit_creation_method SHELXL-97
_audit_update_record
;
2015-09-29 deposited with the CCDC.
2015-10-15 downloaded from the CCDC.
;
_cell_angle_alpha 90.00
_cell_angle_beta 90.00
_cell_angle_gamma 90.00
_cell_formula_units_Z 16
_cell_length_a 16.87350(10)
_cell_length_b 16.87350(10)
_cell_length_c 24.1091(2)
_cell_measurement_reflns_used 3984
_cell_measurement_temperature 193(2)
_cell_measurement_theta_max 71.5586
_cell_measurement_theta_min 3.1942
_cell_volume 6864.22(8)
_computing_cell_refinement 'CrysAlisPro, Agilent Technologies'
_computing_data_collection 'CrysAlisPro, Agilent Technologies'
_computing_data_reduction 'CrysAlisPro, Agilent Technologies'
_computing_structure_refinement 'SHELXL-97 (Sheldrick, 1997)'
_computing_structure_solution 'SHELXS-97 (Sheldrick, 1990)'
_diffrn_ambient_temperature 193(2)
_diffrn_detector_area_resol_mean 16.1270
_diffrn_measured_fraction_theta_full 0.978
_diffrn_measured_fraction_theta_max 0.978
_diffrn_measurement_device_type 'Xcalibur, Sapphire3, Gemini ultra'
_diffrn_measurement_method '\w scans'
_diffrn_radiation_monochromator mirror
_diffrn_radiation_source 'Enhance Ultra (Cu) X-ray Source'
_diffrn_radiation_type CuK\a
_diffrn_radiation_wavelength 1.54178
_diffrn_reflns_av_R_equivalents 0.0212
_diffrn_reflns_av_sigmaI/netI 0.0164
_diffrn_reflns_limit_h_max 19
_diffrn_reflns_limit_h_min -20
_diffrn_reflns_limit_k_max 14
_diffrn_reflns_limit_k_min -17
_diffrn_reflns_limit_l_max 26
_diffrn_reflns_limit_l_min -29
_diffrn_reflns_number 6681
_diffrn_reflns_theta_full 71.69
_diffrn_reflns_theta_max 71.69
_diffrn_reflns_theta_min 3.20
_exptl_absorpt_coefficient_mu 18.266
_exptl_absorpt_correction_T_max 1.00000
_exptl_absorpt_correction_T_min 0.58099
_exptl_absorpt_correction_type multi-scan
_exptl_absorpt_process_details
;
CrysAlisPro, Agilent Technologies,
Version 1.171.35.21 (release 20-01-2012 CrysAlis171 .NET)
(compiled Jan 23 2012,18:06:46)
Empirical absorption correction using spherical harmonics,
 implemented in SCALE3 ABSPACK scaling algorithm.
;
_exptl_crystal_colour yellow
_exptl_crystal_density_diffrn 2.095
_exptl_crystal_density_method 'not measured'
_exptl_crystal_description irregular
_exptl_crystal_F_000 4096
_exptl_crystal_size_max 0.36
_exptl_crystal_size_mid 0.25
_exptl_crystal_size_min 0.19
_refine_diff_density_max 1.083
_refine_diff_density_min -1.480
_refine_diff_density_rms 0.231
_refine_ls_extinction_method none
_refine_ls_goodness_of_fit_ref 1.158
_refine_ls_hydrogen_treatment mixed
_refine_ls_matrix_type full
_refine_ls_number_parameters 131
_refine_ls_number_reflns 1769
_refine_ls_number_restraints 16
_refine_ls_restrained_S_all 1.156
_refine_ls_R_factor_all 0.0384
_refine_ls_R_factor_gt 0.0365
_refine_ls_shift/su_max 0.000
_refine_ls_shift/su_mean 0.000
_refine_ls_structure_factor_coef Fsqd
_refine_ls_weighting_details 'calc w=1/[\s^2^(Fo^2^)+(0.0717P)^2^+46.0181P] where P=(Fo^2^+2Fc^2^)/3'
_refine_ls_weighting_scheme calc
_refine_ls_wR_factor_gt 0.1124
_refine_ls_wR_factor_ref 0.1144
_reflns_number_gt 1673
_reflns_number_total 1769
_reflns_threshold_expression >2sigma(I)
_cod_data_source_file c5dt03101j2.cif
_cod_data_source_block 2
_cod_original_sg_symbol_H-M 'I 41/a m d'
_cod_database_code 7037540

loop_
_symmetry_equiv_pos_as_xyz
'x, y, z'
'-x+1/2, -y, z+1/2'
'-y+1/4, x+3/4, z+1/4'
'y+1/4, -x+1/4, z+3/4'
'-x+1/2, y, -z+1/2'
'x, -y, -z'
'y+1/4, x+3/4, -z+1/4'
'-y+1/4, -x+1/4, -z+3/4'
'x+1/2, y+1/2, z+1/2'
'-x+1, -y+1/2, z+1'
'-y+3/4, x+5/4, z+3/4'
'y+3/4, -x+3/4, z+5/4'
'-x+1, y+1/2, -z+1'
'x+1/2, -y+1/2, -z+1/2'
'y+3/4, x+5/4, -z+3/4'
'-y+3/4, -x+3/4, -z+5/4'
'-x, -y, -z'
'x-1/2, y, -z-1/2'
'y-1/4, -x-3/4, -z-1/4'
'-y-1/4, x-1/4, -z-3/4'
'x-1/2, -y, z-1/2'
'-x, y, z'
'-y-1/4, -x-3/4, z-1/4'
'y-1/4, x-1/4, z-3/4'
'-x+1/2, -y+1/2, -z+1/2'
'x, y+1/2, -z'
'y+1/4, -x-1/4, -z+1/4'
'-y+1/4, x+1/4, -z-1/4'
'x, -y+1/2, z'
'-x+1/2, y+1/2, z+1/2'
'-y+1/4, -x-1/4, z+1/4'
'y+1/4, x+1/4, z-1/4'

loop_
_atom_site_label
_atom_site_type_symbol
_atom_site_fract_x
_atom_site_fract_y
_atom_site_fract_z
_atom_site_U_iso_or_equiv
_atom_site_adp_type
_atom_site_occupancy
_atom_site_symmetry_multiplicity
_atom_site_calc_flag
_atom_site_refinement_flags
_atom_site_disorder_assembly
_atom_site_disorder_group
O5 O 0.7526(10) 0.5079(9) 0.3939(4) 0.073(4) Uiso 0.50 1 d PD A -1
N3 N 0.6677(10) 0.5443(10) 0.4627(7) 0.072(4) Uiso 0.50 1 d PD A -1
C6 C 0.7370(12) 0.5076(13) 0.4431(7) 0.078(5) Uiso 0.50 1 d PD A -1
H6 H 0.7719 0.4824 0.4684 0.093 Uiso 0.50 1 calc PR A -1
C7 C 0.609(2) 0.591(2) 0.4289(15) 0.154(15) Uiso 0.50 1 d PD A -1
H7A H 0.6271 0.5930 0.3903 0.231 Uiso 0.50 1 calc PR A -1
H7B H 0.6052 0.6448 0.4437 0.231 Uiso 0.50 1 calc PR A -1
H7C H 0.5572 0.5651 0.4307 0.231 Uiso 0.50 1 calc PR A -1
C8 C 0.6588(15) 0.5291(13) 0.5205(7) 0.081(6) Uiso 0.50 1 d PD A -1
H8A H 0.7026 0.4958 0.5333 0.121 Uiso 0.50 1 calc PR A -1
H8B H 0.6084 0.5017 0.5270 0.121 Uiso 0.50 1 calc PR A -1
H8C H 0.6592 0.5794 0.5408 0.121 Uiso 0.50 1 calc PR A -1
Pt1 Pt 0.78592(2) 0.26219(7) 0.391786(15) 0.0176(3) Uani 0.50 1 d P . -1
Br1 Br 0.65013(7) 0.26934(10) 0.42944(5) 0.0441(7) Uani 0.50 1 d P . -1
N1 N 0.7557(13) 0.1797(9) 0.3357(8) 0.027(3) Uani 0.50 1 d P . -1
H1A H 0.7529 0.1315 0.3526 0.041 Uiso 0.50 1 calc PR . -1
H1B H 0.7929 0.1782 0.3084 0.041 Uiso 0.50 1 calc PR . -1
H1C H 0.7077 0.1921 0.3208 0.041 Uiso 0.50 1 calc PR . -1
N2 N 0.7596(13) 0.3521(9) 0.3385(8) 0.026(3) Uani 0.50 1 d PU . -1
H2A H 0.7623 0.3992 0.3569 0.039 Uiso 0.50 1 calc PR . -1
H2B H 0.7097 0.3452 0.3250 0.039 Uiso 0.50 1 calc PR . -1
H2C H 0.7949 0.3521 0.3100 0.039 Uiso 0.50 1 calc PR . -1
O1 O 0.8927(3) 0.2500 0.3581(2) 0.0275(12) Uani 1 2 d S . .
H1 H 0.911(9) 0.206(9) 0.352(5) 0.033 Uiso 0.50 1 d P . .
O2 O 0.8303(10) 0.3458(10) 0.4426(9) 0.016(3) Uani 0.50 1 d PU . .
O3 O 0.8133(10) 0.1713(10) 0.4405(9) 0.017(3) Uani 0.50 1 d P . .
O4 O 0.8919(4) 0.3830(2) 0.50947(18) 0.0480(13) Uani 1 1 d . . .
C1 C 0.8570(4) 0.3273(3) 0.4893(2) 0.0267(12) Uani 1 1 d . . .
C2 C 0.8491(5) 0.2500 0.5208(3) 0.0222(15) Uani 1 2 d S . .
C3 C 0.8905(7) 0.2500 0.5776(4) 0.041(2) Uani 1 2 d S . .
H3A H 0.9332 0.2099 0.5807 0.049 Uiso 0.50 1 calc PR . .
H3B H 0.9099 0.3029 0.5890 0.049 Uiso 0.50 1 calc PR . .
C4 C 0.8140(13) 0.2256(9) 0.6063(5) 0.056(5) Uani 0.50 1 d P . -1
H4A H 0.8011 0.2579 0.6394 0.067 Uiso 0.50 1 calc PR . -1
H4B H 0.8108 0.1683 0.6147 0.067 Uiso 0.50 1 calc PR . -1
C5 C 0.7681(7) 0.2500 0.5540(4) 0.043(2) Uani 1 2 d S . .
H5A H 0.7428 0.3028 0.5567 0.051 Uiso 0.50 1 calc PR . .
H5B H 0.7297 0.2096 0.5411 0.051 Uiso 0.50 1 calc PR . .

loop_
_atom_site_aniso_label
_atom_site_aniso_U_11
_atom_site_aniso_U_22
_atom_site_aniso_U_33
_atom_site_aniso_U_23
_atom_site_aniso_U_13
_atom_site_aniso_U_12
Pt1 0.0161(2) 0.0251(9) 0.0115(2) -0.00045(17) -0.00357(10) 0.00201(17)
Br1 0.0229(5) 0.087(2) 0.0225(5) 0.0090(6) 0.0039(4) 0.0102(6)
N1 0.030(6) 0.036(9) 0.016(6) -0.007(8) 0.004(4) -0.015(8)
N2 0.025(6) 0.036(8) 0.016(6) 0.013(7) -0.003(4) 0.020(8)
O1 0.013(2) 0.042(3) 0.027(3) 0.000 0.000(2) 0.000
O2 0.016(7) 0.014(6) 0.018(4) -0.003(5) -0.008(5) -0.006(5)
O3 0.018(7) 0.017(8) 0.016(5) -0.008(5) -0.007(5) 0.009(5)
O4 0.102(4) 0.021(2) 0.021(2) -0.0043(16) -0.002(2) -0.006(2)
C1 0.038(3) 0.028(3) 0.014(3) 0.001(2) 0.000(2) 0.012(2)
C2 0.030(4) 0.025(4) 0.012(3) 0.000 -0.005(3) 0.000
C3 0.068(6) 0.031(4) 0.024(4) 0.000 -0.024(4) 0.000
C4 0.093(13) 0.057(10) 0.016(6) 0.004(5) 0.004(6) 0.011(8)
C5 0.049(5) 0.058(6) 0.021(4) 0.000 0.011(4) 0.000

loop_
_atom_type_symbol
_atom_type_description
_atom_type_scat_dispersion_real
_atom_type_scat_dispersion_imag
_atom_type_scat_source
C C 0.0181 0.0091 'International Tables Vol C Tables 4.2.6.8 and 6.1.1.4'
H H 0.0000 0.0000 'International Tables Vol C Tables 4.2.6.8 and 6.1.1.4'
N N 0.0311 0.0180 'International Tables Vol C Tables 4.2.6.8 and 6.1.1.4'
O O 0.0492 0.0322 'International Tables Vol C Tables 4.2.6.8 and 6.1.1.4'
Br Br -0.6763 1.2805 'International Tables Vol C Tables 4.2.6.8 and 6.1.1.4'
Pt Pt -4.5932 6.9264 'International Tables Vol C Tables 4.2.6.8 and 6.1.1.4'

loop_
_geom_angle_atom_site_label_1
_geom_angle_atom_site_label_2
_geom_angle_atom_site_label_3
_geom_angle
_geom_angle_site_symmetry_1
_geom_angle_site_symmetry_3
C6 N3 C8 109.8(17) . .
C6 N3 C7 126(2) . .
C8 N3 C7 124(2) . .
O5 C6 N3 120.5(19) . .
O5 C6 H6 119.7 . .
N3 C6 H6 119.7 . .
N3 C7 H7A 109.5 . .
N3 C7 H7B 109.5 . .
H7A C7 H7B 109.5 . .
N3 C7 H7C 109.5 . .
H7A C7 H7C 109.5 . .
H7B C7 H7C 109.5 . .
N3 C8 H8A 109.5 . .
N3 C8 H8B 109.5 . .
H8A C8 H8B 109.5 . .
N3 C8 H8C 109.5 . .
H8A C8 H8C 109.5 . .
H8B C8 H8C 109.5 . .
O3 Pt1 O3 92.3(12) 29 .
O3 Pt1 O1 96.0(7) 29 .
O3 Pt1 O1 87.2(6) . .
O3 Pt1 N1 177.7(9) 29 .
O3 Pt1 N1 85.5(8) . .
O1 Pt1 N1 83.3(6) . .
O3 Pt1 O2 7.8(12) 29 .
O3 Pt1 O2 95.5(3) . .
O1 Pt1 O2 89.1(6) . .
N1 Pt1 O2 172.3(8) . .
O3 Pt1 N2 90.1(8) 29 .
O3 Pt1 N2 177.1(8) . .
O1 Pt1 N2 91.0(6) . .
N1 Pt1 N2 92.1(6) . .
O2 Pt1 N2 86.7(8) . .
O3 Pt1 O2 93.8(3) 29 29
O3 Pt1 O2 6.3(10) . 29
O1 Pt1 O2 80.9(5) . 29
N1 Pt1 O2 83.9(7) . 29
O2 Pt1 O2 96.3(11) . 29
N2 Pt1 O2 171.3(8) . 29
O3 Pt1 Br1 88.0(7) 29 .
O3 Pt1 Br1 92.1(6) . .
O1 Pt1 Br1 175.91(12) . .
N1 Pt1 Br1 92.6(6) . .
O2 Pt1 Br1 95.0(6) . .
N2 Pt1 Br1 89.6(6) . .
O2 Pt1 Br1 98.3(5) 29 .
Pt1 O1 Pt1 11.88(7) . 29
Pt1 O1 H1 121(10) . .
Pt1 O1 H1 109(10) 29 .
O3 O2 C1 101(6) 29 .
O3 O2 Pt1 34(6) 29 .
C1 O2 Pt1 120.4(12) . .
O3 O2 Pt1 32(6) 29 29
C1 O2 Pt1 113.2(11) . 29
Pt1 O2 Pt1 7.26(10) . 29
O2 O3 C1 62(6) 29 29
O2 O3 Pt1 138(7) 29 29
C1 O3 Pt1 136.2(13) 29 29
O2 O3 Pt1 141(7) 29 .
C1 O3 Pt1 127.6(12) 29 .
Pt1 O3 Pt1 8.90(13) 29 .
O4 C1 O2 110.0(8) . .
O4 C1 O3 125.7(8) . 29
O2 C1 O3 16.8(11) . 29
O4 C1 C2 120.6(5) . .
O2 C1 C2 129.4(9) . .
O3 C1 C2 113.2(8) 29 .
C1 C2 C1 118.8(6) 29 .
C1 C2 C3 114.0(4) 29 .
C1 C2 C3 114.0(4) . .
C1 C2 C5 109.2(4) 29 .
C1 C2 C5 109.2(4) . .
C3 C2 C5 86.7(7) . .
C4 C3 C4 31.4(12) . 29
C4 C3 C2 91.1(8) . .
C4 C3 C2 91.1(8) 29 .
C4 C3 H3A 113.5 . .
C4 C3 H3A 140.1 29 .
C2 C3 H3A 113.5 . .
C4 C3 H3B 113.5 . .
C4 C3 H3B 84.9 29 .
C2 C3 H3B 113.5 . .
H3A C3 H3B 110.8 . .
C3 C4 C5 89.0(9) . .
C3 C4 H4A 113.8 . .
C5 C4 H4A 113.8 . .
C3 C4 H4B 113.8 . .
C5 C4 H4B 113.8 . .
H4A C4 H4B 111.0 . .
C4 C5 C4 31.1(12) 29 .
C4 C5 C2 88.8(10) 29 .
C4 C5 C2 88.8(10) . .
C4 C5 H5A 85.5 29 .
C4 C5 H5A 113.9 . .
C2 C5 H5A 113.9 . .
C4 C5 H5B 140.6 29 .
C4 C5 H5B 113.9 . .
C2 C5 H5B 113.9 . .
H5A C5 H5B 111.1 . .

loop_
_geom_bond_atom_site_label_1
_geom_bond_atom_site_label_2
_geom_bond_distance
_geom_bond_site_symmetry_2
O5 C6 1.215(15) .
N3 C6 1.405(17) .
N3 C8 1.423(16) .
N3 C7 1.501(19) .
C6 H6 0.9500 .
C7 H7A 0.9800 .
C7 H7B 0.9800 .
C7 H7C 0.9800 .
C8 H8A 0.9800 .
C8 H8B 0.9800 .
C8 H8C 0.9800 .
Pt1 O3 1.689(18) 29
Pt1 O3 1.986(18) .
Pt1 O1 1.988(5) .
Pt1 N1 2.005(17) .
Pt1 O2 2.014(17) .
Pt1 N2 2.037(16) .
Pt1 O2 2.321(16) 29
Pt1 Br1 2.4675(12) .
N1 H1A 0.9100 .
N1 H1B 0.9100 .
N1 H1C 0.9100 .
N2 H2A 0.9100 .
N2 H2B 0.9100 .
N2 H2C 0.9100 .
O1 Pt1 1.988(5) 29
O1 H1 0.82(15) .
O2 O3 0.41(2) 29
O2 C1 1.25(2) .
O2 Pt1 2.321(16) 29
O3 O2 0.41(2) 29
O3 C1 1.39(2) 29
O3 Pt1 1.689(18) 29
O4 C1 1.211(8) .
C1 O3 1.39(2) 29
C1 C2 1.515(7) .
C2 C1 1.515(7) 29
C2 C3 1.536(10) .
C2 C5 1.584(12) .
C3 C4 1.52(2) .
C3 C4 1.52(2) 29
C3 H3A 0.9900 .
C3 H3B 0.9900 .
C4 C5 1.535(18) .
C4 H4A 0.9900 .
C4 H4B 0.9900 .
C5 C4 1.535(18) 29
C5 H5A 0.9900 .
C5 H5B 0.9900 .
